data_2209464
loop_
_publ_author_name
'Wei-Hua Jin'
'Can Jin'
'Zhi Hong'
'Ping Wang'

_publ_section_title
;
 10,11-Dihydrodibenzo[<i>b</i>,<i>f</i>]azepine-5-carbothioic
 <i>S</i>-acid
;
_journal_coeditor_code CV2067
_journal_issue 7
_journal_name_full 'Acta Crystallographica Section E'
_journal_page_first o2844
_journal_page_last o2845
_journal_paper_doi 10.1107/S1600536806022094
_journal_volume 62
_journal_year 2006
_chemical_formula_iupac 'C15 H13 N O S'
_chemical_formula_moiety 'C15 H13 N O S'
_chemical_formula_sum 'C15 H13 N O S'
_chemical_formula_weight 255.32
_chemical_name_systematic
;
 10,11-Dihydro-dibenzo[b,f]azepine-5-carbothioic S-acid
;
_space_group_IT_number 29
_symmetry_cell_setting orthorhombic
_symmetry_space_group_name_Hall 'P 2c -2ac'
_symmetry_space_group_name_H-M 'P c a 21'
_atom_sites_solution_hydrogens geom
_atom_sites_solution_primary direct
_atom_sites_solution_secondary difmap
_audit_creation_method SHELXL-97
_cell_angle_alpha 90.00
_cell_angle_beta 90.00
_cell_angle_gamma 90.00
_cell_formula_units_Z 4
_cell_length_a 16.6550(15)
_cell_length_b 10.6438(10)
_cell_length_c 7.2559(7)
_cell_measurement_reflns_used 2610
_cell_measurement_temperature 298(2)
_cell_measurement_theta_max 24.16
_cell_measurement_theta_min 2.45
_cell_volume 1286.3(2)
_computing_cell_refinement 'SAINT (Bruker, 2002)'
_computing_data_collection 'SMART (Bruker, 2002)'
_computing_data_reduction SAINT
_computing_molecular_graphics 'SHELXTL (Bruker, 2002)'
_computing_publication_material SHELXL97
_computing_structure_refinement 'SHELXL97 (Sheldrick, 1997)'
_computing_structure_solution 'SHELXS97 (Sheldrick, 1997)'
_diffrn_ambient_temperature 298(2)
_diffrn_measured_fraction_theta_full 1.000
_diffrn_measured_fraction_theta_max 1.000
_diffrn_measurement_device_type 'Bruker APEX area-detector'
_diffrn_measurement_method '\f and \w'
_diffrn_radiation_monochromator graphite
_diffrn_radiation_source 'fine-focus sealed tube'
_diffrn_radiation_type MoK\a
_diffrn_radiation_wavelength 0.71073
_diffrn_reflns_av_R_equivalents 0.0236
_diffrn_reflns_av_sigmaI/netI 0.0314
_diffrn_reflns_limit_h_max 19
_diffrn_reflns_limit_h_min -19
_diffrn_reflns_limit_k_max 12
_diffrn_reflns_limit_k_min -10
_diffrn_reflns_limit_l_max 8
_diffrn_reflns_limit_l_min -8
_diffrn_reflns_number 6593
_diffrn_reflns_theta_full 25.22
_diffrn_reflns_theta_max 25.22
_diffrn_reflns_theta_min 1.91
_diffrn_standards_number 0
_exptl_absorpt_coefficient_mu 0.238
_exptl_absorpt_correction_T_max 0.968
_exptl_absorpt_correction_T_min 0.943
_exptl_absorpt_correction_type multi-scan
_exptl_absorpt_process_details '(SADABS; Bruker, 2002)'
_exptl_crystal_colour Colourless
_exptl_crystal_density_diffrn 1.318
_exptl_crystal_density_method 'not measured'
_exptl_crystal_description Block
_exptl_crystal_F_000 536
_exptl_crystal_size_max 0.25
_exptl_crystal_size_mid 0.15
_exptl_crystal_size_min 0.13
_refine_diff_density_max 0.262
_refine_diff_density_min -0.221
_refine_ls_abs_structure_details 'Flack (1983)'
_refine_ls_abs_structure_Flack -0.06(13)
_refine_ls_extinction_method none
_refine_ls_goodness_of_fit_ref 1.182
_refine_ls_hydrogen_treatment mixed
_refine_ls_matrix_type full
_refine_ls_number_parameters 166
_refine_ls_number_reflns 2189
_refine_ls_number_restraints 2
_refine_ls_restrained_S_all 1.185
_refine_ls_R_factor_all 0.0527
_refine_ls_R_factor_gt 0.0504
_refine_ls_shift/su_max 0.000
_refine_ls_shift/su_mean 0.000
_refine_ls_structure_factor_coef Fsqd
_refine_ls_weighting_details 'calc w=1/[\s^2^(Fo^2^)+(0.0605P)^2^+0.2276P] where P=(Fo^2^+2Fc^2^)/3'
_refine_ls_weighting_scheme calc
_refine_ls_wR_factor_gt 0.1211
_refine_ls_wR_factor_ref 0.1225
_reflns_number_gt 2094
_reflns_number_total 2189
_reflns_threshold_expression I>2\s(I)
_cod_data_source_file cv2067.cif
_cod_data_source_block I
_cod_depositor_comments
;
The following automatic conversions were performed:
'_symmetry_cell_setting' value 'Orthorhombic' changed to 'orthorhombic'
according to '/home/saulius/struct/CIF-dictionaries/cif_core.dic'
dictionary named 'cif_core.dic' version 2.4.1 from 2010-06-29.

Automatic conversion script
Id: cif_fix_enum 1527 2010-12-29 10:47:43Z saulius 

The following automatic conversions were performed:

'_symmetry_cell_setting' value 'Orthorhombic' changed to
'orthorhombic' according to
/home/saulius/struct/CIF-dictionaries/cif_core.dic dictionary named
'cif_core.dic' version 2.4.1 from 2010-06-29.

Automatic conversion script
Id: cif_fix_values 1715 2011-07-08 13:25:40Z adriana 
;
_cod_database_code 2209464
_cod_database_fobs_code 2209464

loop_
_symmetry_equiv_pos_as_xyz
'x, y, z'
'-x, -y, z+1/2'
'x+1/2, -y, z'
'-x+1/2, y, z+1/2'

loop_
_atom_site_type_symbol
_atom_site_label
_atom_site_fract_x
_atom_site_fract_y
_atom_site_fract_z
_atom_site_U_iso_or_equiv
_atom_site_adp_type
_atom_site_calc_flag
_atom_site_refinement_flags
_atom_site_occupancy
S S1 0.69971(5) 0.96692(7) 0.66907(15) 0.0594(3) Uani d D 1
O O1 0.77706(12) 0.7594(2) 0.7152(4) 0.0675(8) Uani d . 1
N N1 0.64249(12) 0.7370(2) 0.6706(4) 0.0424(5) Uani d . 1
C C1 0.56470(15) 0.7937(2) 0.6404(4) 0.0409(7) Uani d . 1
C C2 0.54440(17) 0.8412(3) 0.4702(5) 0.0458(7) Uani d . 1
H H2 0.5809 0.8377 0.3733 0.055 Uiso calc R 1
C C3 0.46984(19) 0.8939(3) 0.4444(6) 0.0533(8) Uani d . 1
H H3 0.4563 0.9284 0.3309 0.064 Uiso calc R 1
C C4 0.4155(2) 0.8954(3) 0.5862(6) 0.0595(10) Uani d . 1
H H4 0.3648 0.9297 0.5679 0.071 Uiso calc R 1
C C5 0.43588(19) 0.8464(3) 0.7562(6) 0.0598(9) Uani d . 1
H H5 0.3984 0.8474 0.8511 0.072 Uiso calc R 1
C C6 0.51220(18) 0.7953(3) 0.7876(5) 0.0475(7) Uani d . 1
C C7 0.5399(2) 0.7485(4) 0.9704(5) 0.0606(9) Uani d . 1
H H7A 0.5007 0.7719 1.0630 0.073 Uiso calc R 1
H H7B 0.5901 0.7897 1.0014 0.073 Uiso calc R 1
C C8 0.5524(2) 0.6073(4) 0.9780(5) 0.0684(10) Uani d . 1
H H8A 0.5756 0.5879 1.0973 0.082 Uiso calc R 1
H H8B 0.4998 0.5684 0.9746 0.082 Uiso calc R 1
C C9 0.60333(18) 0.5431(3) 0.8342(5) 0.0495(8) Uani d . 1
C C10 0.64425(15) 0.6020(3) 0.6915(5) 0.0432(7) Uani d . 1
C C11 0.6864(2) 0.5328(3) 0.5625(6) 0.0604(9) Uani d . 1
H H11 0.7122 0.5735 0.4659 0.072 Uiso calc R 1
C C12 0.6903(2) 0.4041(4) 0.5764(7) 0.0726(12) Uani d . 1
H H12 0.7189 0.3576 0.4902 0.087 Uiso calc R 1
C C13 0.6513(2) 0.3450(3) 0.7190(7) 0.0700(12) Uani d . 1
H H13 0.6546 0.2582 0.7311 0.084 Uiso calc R 1
C C14 0.6083(2) 0.4126(3) 0.8419(5) 0.0568(9) Uani d . 1
H H14 0.5810 0.3705 0.9351 0.068 Uiso calc R 1
C C15 0.71194(17) 0.8003(3) 0.6866(5) 0.0485(7) Uani d . 1
H H1 0.7032(18) 0.970(3) 0.817(3) 0.058 Uiso d D 1

loop_
_atom_site_aniso_label
_atom_site_aniso_U_11
_atom_site_aniso_U_22
_atom_site_aniso_U_33
_atom_site_aniso_U_12
_atom_site_aniso_U_13
_atom_site_aniso_U_23
S1 0.0489(4) 0.0507(4) 0.0786(6) -0.0121(3) 0.0032(5) -0.0029(5)
O1 0.0339(11) 0.0719(15) 0.097(2) -0.0022(10) -0.0065(12) 0.0109(14)
N1 0.0332(11) 0.0481(12) 0.0459(14) -0.0019(9) 0.0049(13) 0.0053(14)
C1 0.0336(13) 0.0433(15) 0.0457(18) -0.0032(11) -0.0006(13) -0.0041(13)
C2 0.0451(16) 0.0430(15) 0.0492(19) -0.0036(13) 0.0019(14) 0.0005(14)
C3 0.0527(18) 0.0432(17) 0.064(2) 0.0011(14) -0.0121(18) 0.0021(16)
C4 0.0443(18) 0.055(2) 0.080(3) 0.0100(15) -0.0088(18) -0.0097(18)
C5 0.0438(18) 0.0601(19) 0.075(3) -0.0001(15) 0.0140(18) -0.0154(19)
C6 0.0427(16) 0.0505(17) 0.0492(19) -0.0026(13) -0.0002(14) -0.0069(14)
C7 0.0573(19) 0.077(2) 0.047(2) -0.0016(18) 0.0091(17) -0.0093(18)
C8 0.078(2) 0.077(2) 0.050(2) -0.005(2) 0.0144(19) 0.0103(18)
C9 0.0407(16) 0.0595(18) 0.0482(19) -0.0050(14) -0.0048(14) 0.0094(16)
C10 0.0340(13) 0.0503(16) 0.0454(18) 0.0003(11) -0.0041(14) 0.0057(14)
C11 0.0475(19) 0.061(2) 0.073(2) 0.0008(16) 0.0088(17) 0.0079(17)
C12 0.059(2) 0.064(2) 0.095(3) 0.0075(18) 0.017(2) -0.010(2)
C13 0.058(2) 0.051(2) 0.101(4) -0.0017(16) -0.005(2) 0.009(2)
C14 0.0530(19) 0.0536(19) 0.064(2) -0.0100(16) -0.0003(17) 0.0159(19)
C15 0.0401(15) 0.0547(17) 0.0506(19) -0.0054(12) 0.0054(16) 0.0056(16)

loop_
_atom_type_symbol
_atom_type_description
_atom_type_scat_dispersion_real
_atom_type_scat_dispersion_imag
_atom_type_scat_source
C C 0.0033 0.0016 'International Tables Vol C Tables 4.2.6.8 and 6.1.1.4'
H H 0.0000 0.0000 'International Tables Vol C Tables 4.2.6.8 and 6.1.1.4'
N N 0.0061 0.0033 'International Tables Vol C Tables 4.2.6.8 and 6.1.1.4'
O O 0.0106 0.0060 'International Tables Vol C Tables 4.2.6.8 and 6.1.1.4'
S S 0.1246 0.1234 'International Tables Vol C Tables 4.2.6.8 and 6.1.1.4'

loop_
_geom_angle_atom_site_label_1
_geom_angle_atom_site_label_2
_geom_angle_atom_site_label_3
_geom_angle
_geom_angle_publ_flag
C15 S1 H1 87.3(18) ?
C15 N1 C10 118.2(2) yes
C15 N1 C1 125.1(2) yes
C10 N1 C1 116.7(2) yes
C2 C1 C6 122.3(3) ?
C2 C1 N1 120.6(3) ?
C6 C1 N1 117.1(3) ?
C3 C2 C1 119.6(3) ?
C3 C2 H2 120.2 ?
C1 C2 H2 120.2 ?
C4 C3 C2 119.9(3) ?
C4 C3 H3 120.0 ?
C2 C3 H3 120.0 ?
C3 C4 C5 120.3(3) ?
C3 C4 H4 119.9 ?
C5 C4 H4 119.9 ?
C4 C5 C6 120.9(3) ?
C4 C5 H5 119.5 ?
C6 C5 H5 119.5 ?
C1 C6 C5 117.0(3) ?
C1 C6 C7 119.2(3) ?
C5 C6 C7 123.8(3) ?
C6 C7 C8 113.9(3) yes
C6 C7 H7A 108.8 ?
C8 C7 H7A 108.8 ?
C6 C7 H7B 108.8 ?
C8 C7 H7B 108.8 ?
H7A C7 H7B 107.7 ?
C9 C8 C7 120.0(3) yes
C9 C8 H8A 107.3 ?
C7 C8 H8A 107.3 ?
C9 C8 H8B 107.3 ?
C7 C8 H8B 107.3 ?
H8A C8 H8B 106.9 ?
C10 C9 C14 116.8(3) ?
C10 C9 C8 126.0(3) ?
C14 C9 C8 117.2(3) ?
C11 C10 C9 120.9(3) ?
C11 C10 N1 118.0(3) ?
C9 C10 N1 121.1(3) ?
C12 C11 C10 120.3(3) ?
C12 C11 H11 119.8 ?
C10 C11 H11 119.8 ?
C13 C12 C11 119.3(4) ?
C13 C12 H12 120.4 ?
C11 C12 H12 120.4 ?
C14 C13 C12 120.2(3) ?
C14 C13 H13 119.9 ?
C12 C13 H13 119.9 ?
C13 C14 C9 122.4(3) ?
C13 C14 H14 118.8 ?
C9 C14 H14 118.8 ?
O1 C15 N1 128.1(3) ?
O1 C15 S1 118.7(2) ?
N1 C15 S1 113.1(2) ?

loop_
_geom_bond_atom_site_label_1
_geom_bond_atom_site_label_2
_geom_bond_distance
_geom_bond_publ_flag
S1 C15 1.789(3) yes
S1 H1 1.076(19) ?
O1 C15 1.187(3) yes
N1 C15 1.344(3) yes
N1 C10 1.446(3) yes
N1 C1 1.446(3) ?
C1 C2 1.376(5) ?
C1 C6 1.381(4) ?
C2 C3 1.375(4) ?
C2 H2 0.9300 ?
C3 C4 1.369(6) ?
C3 H3 0.9300 ?
C4 C5 1.381(6) ?
C4 H4 0.9300 ?
C5 C6 1.401(5) ?
C5 H5 0.9300 ?
C6 C7 1.490(5) yes
C7 C8 1.518(5) yes
C7 H7A 0.9700 ?
C7 H7B 0.9700 ?
C8 C9 1.508(5) yes
C8 H8A 0.9700 ?
C8 H8B 0.9700 ?
C9 C10 1.389(5) ?
C9 C14 1.392(5) ?
C10 C11 1.381(5) ?
C11 C12 1.375(6) ?
C11 H11 0.9300 ?
C12 C13 1.374(6) ?
C12 H12 0.9300 ?
C13 C14 1.352(5) ?
C13 H13 0.9300 ?
C14 H14 0.9300 ?

loop_
_geom_torsion_atom_site_label_1
_geom_torsion_atom_site_label_2
_geom_torsion_atom_site_label_3
_geom_torsion_atom_site_label_4
_geom_torsion
C15 N1 C1 C2 74.5(4)
C10 N1 C1 C2 -107.8(3)
C15 N1 C1 C6 -106.8(4)
C10 N1 C1 C6 70.9(4)
C6 C1 C2 C3 0.9(4)
N1 C1 C2 C3 179.5(3)
C1 C2 C3 C4 -1.9(5)
C2 C3 C4 C5 1.2(5)
C3 C4 C5 C6 0.5(5)
C2 C1 C6 C5 0.8(4)
N1 C1 C6 C5 -177.9(3)
C2 C1 C6 C7 -176.7(3)
N1 C1 C6 C7 4.6(4)
C4 C5 C6 C1 -1.5(5)
C4 C5 C6 C7 175.9(3)
C1 C6 C7 C8 -70.3(4)
C5 C6 C7 C8 112.4(4)
C6 C7 C8 C9 51.5(5)
C7 C8 C9 C10 2.2(6)
C7 C8 C9 C14 -176.0(3)
C14 C9 C10 C11 1.1(5)
C8 C9 C10 C11 -177.1(3)
C14 C9 C10 N1 179.6(3)
C8 C9 C10 N1 1.3(5)
C15 N1 C10 C11 -64.7(4)
C1 N1 C10 C11 117.5(3)
C15 N1 C10 C9 116.8(3)
C1 N1 C10 C9 -61.0(4)
C9 C10 C11 C12 -1.8(5)
N1 C10 C11 C12 179.7(3)
C10 C11 C12 C13 0.5(6)
C11 C12 C13 C14 1.4(6)
C12 C13 C14 C9 -2.1(6)
C10 C9 C14 C13 0.8(5)
C8 C9 C14 C13 179.2(4)
C10 N1 C15 O1 0.6(6)
C1 N1 C15 O1 178.2(4)
C10 N1 C15 S1 -177.0(2)
C1 N1 C15 S1 0.6(4)

loop_
_cod_related_entry_id
_cod_related_entry_database
_cod_related_entry_code
1 ChemSpider 21128001
